data_1559782
loop_
_publ_author_name
'Navarro-Huerta, Armando'
'Jellen, Marcus J.'
'Arcudia, Jessica'
'Teat, Simon J.'
'Toscano, Rub\'en A'
'Merino, Gabriel'
'Rodr\'iguez-Molina, Braulio'

_publ_section_title
;
 Tailoring the cavities of hydrogen-bonded amphidynamic crystals using
 weak contacts: towards faster molecular machines.
;
_journal_issue 6
_journal_name_full 'Chemical science'
_journal_page_first 2181
_journal_page_last 2188
_journal_paper_doi 10.1039/d0sc05899h
_journal_volume 12
_journal_year 2020
_chemical_formula_moiety '2(C24 H13 F4 N), C6 H12 N2'
_chemical_formula_sum 'C54 H37 F8 N4'
_chemical_formula_weight 893.87
_space_group_crystal_system monoclinic
_space_group_IT_number 14
_space_group_name_Hall '-P 2yn'
_space_group_name_H-M_alt 'P 1 21/n 1'
_atom_sites_solution_hydrogens mixed
_atom_sites_solution_primary 'Dual space'
_atom_sites_solution_secondary difmap
_audit_creation_date 2020-07-21
_audit_creation_method SHELXL-2018/3
_audit_update_record
;
2020-08-07 deposited with the CCDC.	2020-12-14 downloaded from the CCDC.
;
_cell_angle_alpha 90
_cell_angle_beta 95.554(2)
_cell_angle_gamma 90
_cell_formula_units_Z 2
_cell_length_a 6.6613(3)
_cell_length_b 14.8875(6)
_cell_length_c 21.2797(8)
_cell_measurement_reflns_used 9892
_cell_measurement_temperature 150(2)
_cell_measurement_theta_max 31.3891
_cell_measurement_theta_min 2.9744
_cell_volume 2100.40(15)
_computing_cell_refinement 'Bruker SAINT v8.38a'
_computing_data_collection 'Bruker APEX 3'
_computing_data_reduction 'Bruker SAINT v8.38a'
_computing_molecular_graphics 'Bruker SHELXTL'
_computing_publication_material 'Bruker SHELXTL & local programs'
_computing_structure_refinement 'SHELXL-2018/1 (Sheldrick, 2018)'
_computing_structure_solution 'SHELXT 2014/5 (Sheldrick, 2014)'
_diffrn_ambient_temperature 150(2)
_diffrn_detector_area_resol_mean 7.39
_diffrn_measured_fraction_theta_full 0.994
_diffrn_measured_fraction_theta_max 0.996
_diffrn_measurement_device_type 'Bruker D8 with PHOTONII detector'
_diffrn_measurement_method '\w/\q shutterless scans'
_diffrn_radiation_type synchrotron
_diffrn_radiation_wavelength 0.7288
_diffrn_reflns_av_R_equivalents 0.0694
_diffrn_reflns_av_unetI/netI 0.0460
_diffrn_reflns_Laue_measured_fraction_full 0.994
_diffrn_reflns_Laue_measured_fraction_max 0.996
_diffrn_reflns_limit_h_max 9
_diffrn_reflns_limit_h_min -9
_diffrn_reflns_limit_k_max 21
_diffrn_reflns_limit_k_min -21
_diffrn_reflns_limit_l_max 30
_diffrn_reflns_limit_l_min -30
_diffrn_reflns_number 60836
_diffrn_reflns_point_group_measured_fraction_full 0.994
_diffrn_reflns_point_group_measured_fraction_max 0.996
_diffrn_reflns_theta_full 25.930
_diffrn_reflns_theta_max 31.412
_diffrn_reflns_theta_min 2.420
_diffrn_source 'Advanced Light Source beamline 12.2.1'
_exptl_absorpt_coefficient_mu 0.113
_exptl_absorpt_correction_T_max 0.989
_exptl_absorpt_correction_T_min 0.920
_exptl_absorpt_correction_type multi-scan
_exptl_absorpt_process_details 'SADABS 2016/2 Bruker AXS Madison WI USA'
_exptl_crystal_colour colourless
_exptl_crystal_density_diffrn 1.413
_exptl_crystal_description block
_exptl_crystal_F_000 922
_exptl_crystal_recrystallization_method 'Re-crystallisation from solvent: Hexanes/ethyl acetate'
_exptl_crystal_size_max 0.340
_exptl_crystal_size_mid 0.120
_exptl_crystal_size_min 0.100
_refine_diff_density_max 0.518
_refine_diff_density_min -0.340
_refine_diff_density_rms 0.110
_refine_ls_extinction_coef 0.061(5)
_refine_ls_extinction_expression Fc^*^=kFc[1+0.001xFc^2^\l^3^/sin(2\q)]^-1/4^
_refine_ls_extinction_method 'SHELXL-2018/3 (Sheldrick 2018)'
_refine_ls_goodness_of_fit_ref 1.063
_refine_ls_hydrogen_treatment mixed
_refine_ls_matrix_type full
_refine_ls_number_parameters 338
_refine_ls_number_reflns 6418
_refine_ls_number_restraints 0
_refine_ls_restrained_S_all 1.063
_refine_ls_R_factor_all 0.0566
_refine_ls_R_factor_gt 0.0526
_refine_ls_shift/su_max 0.001
_refine_ls_shift/su_mean 0.000
_refine_ls_structure_factor_coef Fsqd
_refine_ls_weighting_details 'w=1/[\s^2^(Fo^2^)+(0.0778P)^2^+0.4199P] where P=(Fo^2^+2Fc^2^)/3'
_refine_ls_weighting_scheme calc
_refine_ls_wR_factor_gt 0.1318
_refine_ls_wR_factor_ref 0.1376
_reflns_Friedel_coverage 0.000
_reflns_number_gt 5748
_reflns_number_total 6418
_reflns_threshold_expression 'I > 2\s(I)'
_cod_data_source_file d0sc05899h2.cif
_cod_data_source_block ANH-BRM-2-150K
_cod_depositor_comments
;Adding full bibliography for 1559768--1559785.cif.

 Adding full bibliography for 1559768--1559785.cif.
;
_cod_original_sg_symbol_H-M 'P 21/n'
_cod_database_code 1559782
_shelx_shelxl_version_number 2018/3
_shelx_space_group_comment
;
The symmetry employed for this shelxl refinement is uniquely defined
by the following loop, which should always be used as a source of
symmetry information in preference to the above space-group names.
They are only intended as comments.
;
_shelx_estimated_absorpt_t_min 0.963
_shelx_estimated_absorpt_t_max 0.989

loop_
_space_group_symop_operation_xyz
'x, y, z'
'-x+1/2, y+1/2, -z+1/2'
'-x, -y, -z'
'x-1/2, -y-1/2, z-1/2'

loop_
_atom_site_label
_atom_site_type_symbol
_atom_site_fract_x
_atom_site_fract_y
_atom_site_fract_z
_atom_site_U_iso_or_equiv
_atom_site_adp_type
_atom_site_occupancy
_atom_site_site_symmetry_order
_atom_site_calc_flag
_atom_site_refinement_flags_posn
_atom_site_refinement_flags_adp
_atom_site_refinement_flags_occupancy
_atom_site_disorder_assembly
_atom_site_disorder_group
F1 F -0.02751(10) 0.23637(5) 0.15421(3) 0.03550(17) Uani 1 1 d . . . . .
F2 F 0.03915(12) 0.15385(5) 0.40322(3) 0.04126(19) Uani 1 1 d . . . . .
F3 F 1.40242(10) 0.53879(5) 0.42388(4) 0.04063(18) Uani 1 1 d . . . . .
F4 F 0.77892(11) 0.68813(6) 0.53196(4) 0.0467(2) Uani 1 1 d . . . . .
C1 C 0.54467(17) 0.32993(7) 0.14345(5) 0.0289(2) Uani 1 1 d . . . . .
H1 H 0.571218 0.323706 0.100596 0.035 Uiso 1 1 calc R U . . .
C2 C 0.38123(16) 0.28752(7) 0.16589(5) 0.0274(2) Uani 1 1 d . . . . .
H2 H 0.296331 0.251196 0.137871 0.033 Uiso 1 1 calc R U . . .
C3 C 0.33635(14) 0.29650(6) 0.22928(4) 0.02344(18) Uani 1 1 d . . . . .
C4 C 0.46021(14) 0.35102(6) 0.27000(4) 0.02268(18) Uani 1 1 d . . . . .
H4 H 0.430092 0.359500 0.312332 0.027 Uiso 1 1 calc R U . . .
C5 C 0.83444(13) 0.48065(6) 0.33945(4) 0.02236(18) Uani 1 1 d . . . . .
H5 H 0.744288 0.470848 0.370740 0.027 Uiso 1 1 calc R U . . .
C6 C 1.01196(14) 0.52945(6) 0.35402(4) 0.02302(18) Uani 1 1 d . . . . .
C7 C 1.14444(14) 0.54321(6) 0.30690(5) 0.02569(19) Uani 1 1 d . . . . .
H7 H 1.266502 0.575188 0.317396 0.031 Uiso 1 1 calc R U . . .
C8 C 1.10186(15) 0.51157(7) 0.24604(5) 0.0266(2) Uani 1 1 d . . . . .
H8 H 1.191142 0.522296 0.214645 0.032 Uiso 1 1 calc R U . . .
N9 N 0.84652(14) 0.42546(6) 0.17598(4) 0.02721(18) Uani 1 1 d . . . . .
H9 H 0.898(2) 0.4326(10) 0.1385(7) 0.033 Uiso 1 1 d . U . . .
C10 C 0.66924(15) 0.38194(6) 0.18524(4) 0.02488(19) Uani 1 1 d . . . . .
C11 C 0.62746(14) 0.39289(6) 0.24869(4) 0.02210(18) Uani 1 1 d . . . . .
C12 C 0.79048(13) 0.44646(6) 0.27876(4) 0.02145(17) Uani 1 1 d . . . . .
C13 C 0.92350(14) 0.46335(6) 0.23218(4) 0.02365(18) Uani 1 1 d . . . . .
C14 C 0.16760(14) 0.24704(6) 0.25382(5) 0.02388(18) Uani 1 1 d . . . . .
C15 C -0.00749(15) 0.21959(7) 0.21727(5) 0.0276(2) Uani 1 1 d . . . . .
C16 C -0.16555(16) 0.17532(7) 0.24117(6) 0.0334(2) Uani 1 1 d . . . . .
H16 H -0.282462 0.159863 0.214195 0.040 Uiso 1 1 calc R U . . .
C17 C -0.15273(17) 0.15362(8) 0.30454(6) 0.0349(2) Uani 1 1 d . . . . .
H17 H -0.259510 0.123275 0.322174 0.042 Uiso 1 1 calc R U . . .
C18 C 0.02052(16) 0.17761(7) 0.34115(5) 0.0305(2) Uani 1 1 d . . . . .
C19 C 0.17753(15) 0.22335(7) 0.31796(5) 0.02670(19) Uani 1 1 d . . . . .
H19 H 0.293077 0.238942 0.345506 0.032 Uiso 1 1 calc R U . . .
C20 C 1.05293(14) 0.57194(6) 0.41678(4) 0.02370(18) Uani 1 1 d . . . . .
C21 C 0.89569(14) 0.61050(7) 0.44672(5) 0.0273(2) Uani 1 1 d . . . . .
H21 H 0.761269 0.607779 0.427302 0.033 Uiso 1 1 calc R U . . .
C22 C 0.93586(16) 0.65241(8) 0.50437(5) 0.0309(2) Uani 1 1 d . . . . .
C23 C 1.12798(17) 0.66017(8) 0.53482(5) 0.0329(2) Uani 1 1 d . . . . .
H23 H 1.151429 0.690649 0.574065 0.039 Uiso 1 1 calc R U . . .
C24 C 1.28509(16) 0.62190(8) 0.50606(5) 0.0331(2) Uani 1 1 d . . . . .
H24 H 1.419435 0.625632 0.525434 0.040 Uiso 1 1 calc R U . . .
C25 C 1.24474(15) 0.57837(7) 0.44911(5) 0.0281(2) Uani 1 1 d . . . . .
N31 N 0.978(2) 0.4613(8) 0.0511(5) 0.0313(11) Uani 0.5 1 d . . P A -1
C31 C 0.8334(5) 0.4342(2) 0.00143(12) 0.0460(6) Uani 0.5 1 d . . P A -1
H31A H 0.697560 0.453197 0.011398 0.055 Uiso 0.5 1 calc R U P A -1
H31B H 0.833680 0.367895 -0.001729 0.055 Uiso 0.5 1 calc R U P A -1
C32 C 0.8763(4) 0.4750(2) -0.06309(11) 0.0432(6) Uani 0.5 1 d . . P A -1
H32A H 0.901146 0.426139 -0.092909 0.052 Uiso 0.5 1 calc R U P A -1
H32B H 0.757338 0.509562 -0.081071 0.052 Uiso 0.5 1 calc R U P A -1
C33 C 0.9361(4) 0.57140(19) 0.05311(11) 0.0422(5) Uani 0.5 1 d . . P A -1
H33A H 0.796661 0.582763 0.063462 0.051 Uiso 0.5 1 calc R U P A -1
H33B H 1.030222 0.599389 0.086323 0.051 Uiso 0.5 1 calc R U P A -1
C34 C 0.9669(5) 0.61357(18) -0.01183(12) 0.0426(5) Uani 0.5 1 d . . P A -1
H34A H 1.070169 0.661535 -0.007067 0.051 Uiso 0.5 1 calc R U P A -1
H34B H 0.839076 0.639659 -0.031387 0.051 Uiso 0.5 1 calc R U P A -1
C35 C 1.1788(4) 0.4580(2) 0.03879(12) 0.0432(6) Uani 0.5 1 d . . P A -1
H35A H 1.221368 0.394420 0.037277 0.052 Uiso 0.5 1 calc R U P A -1
H35B H 1.262400 0.487373 0.073943 0.052 Uiso 0.5 1 calc R U P A -1
C36 C 1.2186(4) 0.5042(2) -0.02377(12) 0.0465(6) Uani 0.5 1 d . . P A -1
H36 H 1.348043 0.512840 -0.037995 0.056 Uiso 0.5 1 calc R U P A -1
N32 N 1.042(2) 0.5306(9) -0.0555(6) 0.042(3) Uani 0.5 1 d . . P A -1

loop_
_atom_site_aniso_label
_atom_site_aniso_U_11
_atom_site_aniso_U_22
_atom_site_aniso_U_33
_atom_site_aniso_U_23
_atom_site_aniso_U_13
_atom_site_aniso_U_12
F1 0.0292(3) 0.0458(4) 0.0303(3) -0.0087(3) -0.0035(2) 0.0011(3)
F2 0.0438(4) 0.0422(4) 0.0385(4) 0.0063(3) 0.0075(3) -0.0138(3)
F3 0.0217(3) 0.0538(4) 0.0457(4) -0.0031(3) -0.0002(3) 0.0073(3)
F4 0.0319(4) 0.0627(5) 0.0460(4) -0.0241(4) 0.0058(3) -0.0013(3)
C1 0.0344(5) 0.0309(5) 0.0216(4) -0.0023(3) 0.0039(4) -0.0007(4)
C2 0.0300(5) 0.0271(4) 0.0247(4) -0.0039(3) 0.0008(3) -0.0001(4)
C3 0.0217(4) 0.0222(4) 0.0263(4) -0.0023(3) 0.0019(3) 0.0015(3)
C4 0.0221(4) 0.0236(4) 0.0226(4) -0.0016(3) 0.0032(3) 0.0003(3)
C5 0.0212(4) 0.0235(4) 0.0226(4) 0.0023(3) 0.0033(3) -0.0011(3)
C6 0.0205(4) 0.0229(4) 0.0256(4) 0.0031(3) 0.0021(3) -0.0006(3)
C7 0.0220(4) 0.0249(4) 0.0307(5) 0.0041(3) 0.0058(3) -0.0024(3)
C8 0.0258(4) 0.0258(4) 0.0295(5) 0.0046(3) 0.0095(3) -0.0014(3)
N9 0.0312(4) 0.0281(4) 0.0235(4) 0.0007(3) 0.0088(3) -0.0030(3)
C10 0.0277(4) 0.0247(4) 0.0228(4) 0.0008(3) 0.0056(3) 0.0005(3)
C11 0.0226(4) 0.0216(4) 0.0225(4) 0.0001(3) 0.0036(3) 0.0012(3)
C12 0.0215(4) 0.0202(4) 0.0232(4) 0.0024(3) 0.0046(3) 0.0000(3)
C13 0.0257(4) 0.0214(4) 0.0247(4) 0.0026(3) 0.0071(3) 0.0009(3)
C14 0.0212(4) 0.0212(4) 0.0291(4) -0.0045(3) 0.0022(3) 0.0008(3)
C15 0.0249(4) 0.0257(4) 0.0317(5) -0.0077(3) 0.0001(4) 0.0020(3)
C16 0.0241(4) 0.0305(5) 0.0449(6) -0.0102(4) -0.0009(4) -0.0039(4)
C17 0.0291(5) 0.0294(5) 0.0468(6) -0.0056(4) 0.0071(4) -0.0088(4)
C18 0.0313(5) 0.0256(4) 0.0353(5) -0.0011(4) 0.0059(4) -0.0045(4)
C19 0.0240(4) 0.0250(4) 0.0310(5) -0.0018(3) 0.0023(3) -0.0030(3)
C20 0.0212(4) 0.0239(4) 0.0257(4) 0.0038(3) 0.0011(3) -0.0029(3)
C21 0.0209(4) 0.0318(5) 0.0290(4) -0.0017(4) 0.0007(3) -0.0032(3)
C22 0.0275(5) 0.0333(5) 0.0322(5) -0.0048(4) 0.0031(4) -0.0024(4)
C23 0.0330(5) 0.0333(5) 0.0310(5) -0.0020(4) -0.0039(4) -0.0052(4)
C24 0.0257(5) 0.0355(5) 0.0361(5) 0.0023(4) -0.0069(4) -0.0030(4)
C25 0.0208(4) 0.0298(5) 0.0333(5) 0.0037(4) 0.0001(3) 0.0001(3)
N31 0.032(3) 0.0478(19) 0.0157(17) 0.0006(19) 0.0112(16) 0.0055(14)
C31 0.0544(15) 0.0554(15) 0.0284(10) 0.0022(10) 0.0055(10) -0.0224(13)
C32 0.0511(14) 0.0547(15) 0.0236(9) 0.0017(9) 0.0029(9) -0.0172(12)
C33 0.0476(13) 0.0523(14) 0.0286(10) -0.0066(10) 0.0130(9) 0.0051(11)
C34 0.0565(15) 0.0371(12) 0.0355(11) 0.0001(9) 0.0105(10) 0.0068(11)
C35 0.0440(13) 0.0513(14) 0.0345(11) 0.0080(10) 0.0046(10) 0.0094(11)
C36 0.0338(11) 0.0716(18) 0.0361(12) 0.0104(12) 0.0138(9) 0.0112(12)
N32 0.030(3) 0.075(5) 0.023(2) -0.0112(18) 0.0116(17) -0.004(3)

loop_
_atom_type_symbol
_atom_type_description
_atom_type_scat_dispersion_real
_atom_type_scat_dispersion_imag
_atom_type_scat_source
C C 0.0034 0.0017 'International Tables Vol C Tables 4.2.6.8 and 6.1.1.4'
H H 0.0000 0.0000 'International Tables Vol C Tables 4.2.6.8 and 6.1.1.4'
N N 0.0065 0.0035 'International Tables Vol C Tables 4.2.6.8 and 6.1.1.4'
F F 0.0185 0.0109 'International Tables Vol C Tables 4.2.6.8 and 6.1.1.4'

loop_
_geom_angle_atom_site_label_1
_geom_angle_atom_site_label_2
_geom_angle_atom_site_label_3
_geom_angle
_geom_angle_site_symmetry_1
_geom_angle_site_symmetry_3
_geom_angle_publ_flag
C2 C1 C10 118.30(9) . . ?
C2 C1 H1 120.9 . . ?
C10 C1 H1 120.9 . . ?
C1 C2 C3 122.12(9) . . ?
C1 C2 H2 118.9 . . ?
C3 C2 H2 118.9 . . ?
C4 C3 C2 118.64(9) . . ?
C4 C3 C14 119.54(8) . . ?
C2 C3 C14 121.77(8) . . ?
C11 C4 C3 120.12(8) . . ?
C11 C4 H4 119.9 . . ?
C3 C4 H4 119.9 . . ?
C12 C5 C6 119.56(8) . . ?
C12 C5 H5 120.2 . . ?
C6 C5 H5 120.2 . . ?
C5 C6 C7 119.42(9) . . ?
C5 C6 C20 120.07(8) . . ?
C7 C6 C20 120.35(8) . . ?
C8 C7 C6 122.01(9) . . ?
C8 C7 H7 119.0 . . ?
C6 C7 H7 119.0 . . ?
C7 C8 C13 117.85(9) . . ?
C7 C8 H8 121.1 . . ?
C13 C8 H8 121.1 . . ?
C13 N9 C10 108.73(8) . . ?
C13 N9 H9 125.3(10) . . ?
C10 N9 H9 125.8(10) . . ?
N9 C10 C1 129.54(9) . . ?
N9 C10 C11 109.45(8) . . ?
C1 C10 C11 120.93(9) . . ?
C4 C11 C10 119.85(8) . . ?
C4 C11 C12 133.96(8) . . ?
C10 C11 C12 106.10(8) . . ?
C5 C12 C13 119.68(8) . . ?
C5 C12 C11 133.91(8) . . ?
C13 C12 C11 106.40(8) . . ?
N9 C13 C8 129.27(9) . . ?
N9 C13 C12 109.28(8) . . ?
C8 C13 C12 121.44(9) . . ?
C15 C14 C19 115.16(9) . . ?
C15 C14 C3 124.74(9) . . ?
C19 C14 C3 120.09(8) . . ?
F1 C15 C16 116.50(9) . . ?
F1 C15 C14 119.48(9) . . ?
C16 C15 C14 124.01(10) . . ?
C15 C16 C17 119.61(10) . . ?
C15 C16 H16 120.2 . . ?
C17 C16 H16 120.2 . . ?
C18 C17 C16 117.48(10) . . ?
C18 C17 H17 121.3 . . ?
C16 C17 H17 121.3 . . ?
F2 C18 C17 118.34(10) . . ?
F2 C18 C19 118.33(9) . . ?
C17 C18 C19 123.33(10) . . ?
C18 C19 C14 120.37(9) . . ?
C18 C19 H19 119.8 . . ?
C14 C19 H19 119.8 . . ?
C25 C20 C21 115.93(9) . . ?
C25 C20 C6 123.71(9) . . ?
C21 C20 C6 120.35(8) . . ?
C22 C21 C20 120.05(9) . . ?
C22 C21 H21 120.0 . . ?
C20 C21 H21 120.0 . . ?
F4 C22 C21 118.11(9) . . ?
F4 C22 C23 118.81(10) . . ?
C21 C22 C23 123.08(10) . . ?
C22 C23 C24 117.61(10) . . ?
C22 C23 H23 121.2 . . ?
C24 C23 H23 121.2 . . ?
C25 C24 C23 119.39(9) . . ?
C25 C24 H24 120.3 . . ?
C23 C24 H24 120.3 . . ?
F3 C25 C24 117.32(9) . . ?
F3 C25 C20 118.78(9) . . ?
C24 C25 C20 123.90(10) . . ?
C35 N31 C31 116.5(10) . . ?
C35 N31 C33 101.9(7) . . ?
C31 N31 C33 101.3(7) . . ?
N31 C31 C32 112.2(5) . . ?
N31 C31 H31A 109.2 . . ?
C32 C31 H31A 109.2 . . ?
N31 C31 H31B 109.2 . . ?
C32 C31 H31B 109.2 . . ?
H31A C31 H31B 107.9 . . ?
N32 C32 C31 110.2(5) . . ?
N32 C32 H32A 109.6 . . ?
C31 C32 H32A 109.6 . . ?
N32 C32 H32B 109.6 . . ?
C31 C32 H32B 109.6 . . ?
H32A C32 H32B 108.1 . . ?
C34 C33 N31 109.8(4) . . ?
C34 C33 H33A 109.7 . . ?
N31 C33 H33A 109.7 . . ?
C34 C33 H33B 109.7 . . ?
N31 C33 H33B 109.7 . . ?
H33A C33 H33B 108.2 . . ?
C33 C34 N32 105.8(4) . . ?
C33 C34 H34A 110.6 . . ?
N32 C34 H34A 110.6 . . ?
C33 C34 H34B 110.6 . . ?
N32 C34 H34B 110.6 . . ?
H34A C34 H34B 108.7 . . ?
N31 C35 C36 113.3(4) . . ?
N31 C35 H35A 108.9 . . ?
C36 C35 H35A 108.9 . . ?
N31 C35 H35B 108.9 . . ?
C36 C35 H35B 108.9 . . ?
H35A C35 H35B 107.7 . . ?
N32 C36 C35 110.2(6) . . ?
N32 C36 H36 124.9 . . ?
C35 C36 H36 124.9 . . ?
C36 N32 C32 122.0(9) . . ?
C36 N32 C34 103.4(8) . . ?
C32 N32 C34 103.4(10) . . ?

loop_
_geom_bond_atom_site_label_1
_geom_bond_atom_site_label_2
_geom_bond_distance
_geom_bond_site_symmetry_2
_geom_bond_publ_flag
F1 C15 1.3590(12) . ?
F2 C18 1.3614(13) . ?
F3 C25 1.3594(12) . ?
F4 C22 1.3561(13) . ?
C1 C2 1.3830(14) . ?
C1 C10 1.3915(14) . ?
C1 H1 0.9500 . ?
C2 C3 1.4159(13) . ?
C2 H2 0.9500 . ?
C3 C4 1.3972(13) . ?
C3 C14 1.4807(13) . ?
C4 C11 1.3904(12) . ?
C4 H4 0.9500 . ?
C5 C12 1.3927(13) . ?
C5 C6 1.3969(12) . ?
C5 H5 0.9500 . ?
C6 C7 1.4134(13) . ?
C6 C20 1.4790(13) . ?
C7 C8 1.3815(14) . ?
C7 H7 0.9500 . ?
C8 C13 1.3950(13) . ?
C8 H8 0.9500 . ?
N9 C13 1.3756(13) . ?
N9 C10 1.3777(13) . ?
N9 H9 0.904(15) . ?
C10 C11 1.4141(13) . ?
C11 C12 1.4458(13) . ?
C12 C13 1.4146(12) . ?
C14 C15 1.3987(13) . ?
C14 C19 1.4051(14) . ?
C15 C16 1.3803(15) . ?
C16 C17 1.3812(17) . ?
C16 H16 0.9500 . ?
C17 C18 1.3756(15) . ?
C17 H17 0.9500 . ?
C18 C19 1.3788(14) . ?
C19 H19 0.9500 . ?
C20 C25 1.3946(13) . ?
C20 C21 1.4006(13) . ?
C21 C22 1.3794(14) . ?
C21 H21 0.9500 . ?
C22 C23 1.3822(15) . ?
C23 C24 1.3850(17) . ?
C23 H23 0.9500 . ?
C24 C25 1.3776(15) . ?
C24 H24 0.9500 . ?
N31 C35 1.389(15) . ?
N31 C31 1.418(13) . ?
N31 C33 1.664(13) . ?
C31 C32 1.553(3) . ?
C31 H31A 0.9900 . ?
C31 H31B 0.9900 . ?
C32 N32 1.376(14) . ?
C32 H32A 0.9900 . ?
C32 H32B 0.9900 . ?
C33 C34 1.549(4) . ?
C33 H33A 0.9900 . ?
C33 H33B 0.9900 . ?
C34 N32 1.652(16) . ?
C34 H34A 0.9900 . ?
C34 H34B 0.9900 . ?
C35 C36 1.544(4) . ?
C35 H35A 0.9900 . ?
C35 H35B 0.9900 . ?
C36 N32 1.357(14) . ?
C36 H36 0.9500 . ?

loop_
_geom_hbond_atom_site_label_D
_geom_hbond_atom_site_label_H
_geom_hbond_atom_site_label_A
_geom_hbond_distance_DH
_geom_hbond_distance_HA
_geom_hbond_distance_DA
_geom_hbond_angle_DHA
_geom_hbond_site_symmetry_A
_geom_hbond_publ_flag
N9 H9 N31 0.904(15) 2.029(19) 2.926(11) 171.4(14) . yes
N9 H9 N32 0.904(15) 1.927(19) 2.814(13) 166.3(14) 3_765 yes
C24 H24 F4 0.95 2.56 3.4273(13) 151.8 1_655 yes

loop_
_geom_torsion_atom_site_label_1
_geom_torsion_atom_site_label_2
_geom_torsion_atom_site_label_3
_geom_torsion_atom_site_label_4
_geom_torsion
_geom_torsion_site_symmetry_1
_geom_torsion_site_symmetry_2
_geom_torsion_site_symmetry_3
_geom_torsion_site_symmetry_4
_geom_torsion_publ_flag
C10 C1 C2 C3 0.85(15) . . . . ?
C1 C2 C3 C4 0.87(15) . . . . ?
C1 C2 C3 C14 -176.67(9) . . . . ?
C2 C3 C4 C11 -2.06(14) . . . . ?
C14 C3 C4 C11 175.54(8) . . . . ?
C12 C5 C6 C7 -0.12(13) . . . . ?
C12 C5 C6 C20 175.36(8) . . . . ?
C5 C6 C7 C8 1.53(14) . . . . ?
C20 C6 C7 C8 -173.94(9) . . . . ?
C6 C7 C8 C13 -1.20(14) . . . . ?
C13 N9 C10 C1 -175.86(10) . . . . ?
C13 N9 C10 C11 1.00(11) . . . . ?
C2 C1 C10 N9 175.15(10) . . . . ?
C2 C1 C10 C11 -1.40(15) . . . . ?
C3 C4 C11 C10 1.54(14) . . . . ?
C3 C4 C11 C12 -174.54(10) . . . . ?
N9 C10 C11 C4 -176.95(8) . . . . ?
C1 C10 C11 C4 0.23(14) . . . . ?
N9 C10 C11 C12 0.11(11) . . . . ?
C1 C10 C11 C12 177.29(9) . . . . ?
C6 C5 C12 C13 -1.52(13) . . . . ?
C6 C5 C12 C11 178.41(9) . . . . ?
C4 C11 C12 C5 -4.61(18) . . . . ?
C10 C11 C12 C5 178.93(10) . . . . ?
C4 C11 C12 C13 175.32(10) . . . . ?
C10 C11 C12 C13 -1.14(10) . . . . ?
C10 N9 C13 C8 178.10(10) . . . . ?
C10 N9 C13 C12 -1.75(11) . . . . ?
C7 C8 C13 N9 179.67(9) . . . . ?
C7 C8 C13 C12 -0.50(14) . . . . ?
C5 C12 C13 N9 -178.27(8) . . . . ?
C11 C12 C13 N9 1.78(10) . . . . ?
C5 C12 C13 C8 1.87(14) . . . . ?
C11 C12 C13 C8 -178.08(9) . . . . ?
C4 C3 C14 C15 154.29(9) . . . . ?
C2 C3 C14 C15 -28.18(14) . . . . ?
C4 C3 C14 C19 -26.53(13) . . . . ?
C2 C3 C14 C19 150.99(9) . . . . ?
C19 C14 C15 F1 -177.50(8) . . . . ?
C3 C14 C15 F1 1.71(14) . . . . ?
C19 C14 C15 C16 2.34(15) . . . . ?
C3 C14 C15 C16 -178.44(9) . . . . ?
F1 C15 C16 C17 178.03(10) . . . . ?
C14 C15 C16 C17 -1.82(16) . . . . ?
C15 C16 C17 C18 -0.13(16) . . . . ?
C16 C17 C18 F2 -177.59(10) . . . . ?
C16 C17 C18 C19 1.42(17) . . . . ?
F2 C18 C19 C14 178.18(9) . . . . ?
C17 C18 C19 C14 -0.83(16) . . . . ?
C15 C14 C19 C18 -1.01(14) . . . . ?
C3 C14 C19 C18 179.74(9) . . . . ?
C5 C6 C20 C25 144.02(10) . . . . ?
C7 C6 C20 C25 -40.54(14) . . . . ?
C5 C6 C20 C21 -37.39(13) . . . . ?
C7 C6 C20 C21 138.05(10) . . . . ?
C25 C20 C21 C22 0.66(14) . . . . ?
C6 C20 C21 C22 -178.04(9) . . . . ?
C20 C21 C22 F4 -179.41(10) . . . . ?
C20 C21 C22 C23 1.10(17) . . . . ?
F4 C22 C23 C24 179.04(10) . . . . ?
C21 C22 C23 C24 -1.48(17) . . . . ?
C22 C23 C24 C25 0.08(16) . . . . ?
C23 C24 C25 F3 -177.46(10) . . . . ?
C23 C24 C25 C20 1.76(17) . . . . ?
C21 C20 C25 F3 177.11(9) . . . . ?
C6 C20 C25 F3 -4.24(14) . . . . ?
C21 C20 C25 C24 -2.10(15) . . . . ?
C6 C20 C25 C24 176.55(10) . . . . ?
C35 N31 C31 C32 -45.0(9) . . . . ?
C33 N31 C31 C32 64.5(8) . . . . ?
N31 C31 C32 N32 -2.2(4) . . . . ?
C35 N31 C33 C34 61.7(7) . . . . ?
C31 N31 C33 C34 -58.8(8) . . . . ?
N31 C33 C34 N32 -3.1(3) . . . . ?
C31 N31 C35 C36 49.6(9) . . . . ?
C33 N31 C35 C36 -59.6(7) . . . . ?
N31 C35 C36 N32 -5.6(4) . . . . ?
C35 C36 N32 C32 -46.0(14) . . . . ?
C35 C36 N32 C34 69.5(7) . . . . ?
C31 C32 N32 C36 49.9(14) . . . . ?
C31 C32 N32 C34 -65.6(7) . . . . ?
C33 C34 N32 C36 -61.8(8) . . . . ?
C33 C34 N32 C32 66.3(7) . . . . ?
